data_4028434
loop_
_publ_author_name
'Tristan A. Reekie'
'Martin G. Banwell'
'Anthony C. Willis'

_publ_contact_author_address
;
Research School of Chemistry,
Australian National University,
Canberra, A. C. T. 0200, Australia
;
_publ_contact_author_email 'mgb@rsc.anu.edu.au '
_publ_contact_author_fax ' 61 2 6125 8114 '
_publ_contact_author_name 'Martin G. Banwell'
_publ_contact_author_phone ' 61 2 6125 8202 '
_publ_section_title
;
 Intramolecular Cycloaddition Reactions of cis-1,2-Dihydrocatechol
 Derivatives Incorporating C3-Tethered Diazoketones, Nitrile Oxides, and
 Azides: Stereocontrolled Routes to Enantiomerically Pure
 Spiro[5.5]undecanes and Related Systems
;
_journal_name_full 'Journal of Organic Chemistry'
_journal_page_first 7100
_journal_page_last 7111
_journal_paper_doi 10.1021/jo400952u
_journal_volume 78
_journal_year 2013
_chemical_absolute_configuration syn
_chemical_compound_source local
_chemical_formula_moiety 'C14 H18 O3'
_chemical_formula_sum 'C14 H18 O3'
_chemical_formula_weight 234.30
_space_group_IT_number 19
_symmetry_cell_setting orthorhombic
_symmetry_space_group_name_Hall 'P 2ac 2ab'
_symmetry_space_group_name_H-M 'P 21 21 21'
_atom_sites_solution_hydrogens geom
_atom_sites_solution_primary direct
_audit_creation_date 09-07-10
_audit_creation_method CRYSTALS_ver_12.85
_audit_update_record
;
2009-07-10 - Report on C14 H18 O3
             by Anthony C. Willis
             for  Tristan Reekie and Martin Banwell

2009-07-13 - passes checkcif tests with minor warnings  

;
_cell_angle_alpha 90
_cell_angle_beta 90
_cell_angle_gamma 90
_cell_formula_units_Z 8
_cell_length_a 8.6862(1)
_cell_length_b 11.1107(2)
_cell_length_c 26.1274(4)
_cell_measurement_reflns_used 85570
_cell_measurement_temperature 200
_cell_measurement_theta_max 27.5
_cell_measurement_theta_min 2.6
_cell_volume 2521.55(7)
_computing_cell_refinement 'DENZO/SCALEPACK (Otwinowski & Minor, 1997)'
_computing_data_collection 'COLLECT (Nonius, 1997-2001).'
_computing_data_reduction 'DENZO/SCALEPACK (Otwinowski & Minor, 1997)'
_computing_molecular_graphics
; 
ORTEP-II (Johnson 1976) in teXsan (MSC, 1992-1997)
;
_computing_publication_material 'CRYSTALS (Betteridge et al., 2003)'
_computing_structure_refinement 'CRYSTALS (Betteridge et al., 2003)'
_computing_structure_solution 'SIR92 (Altomare et al., 1994)'
_diffrn_ambient_temperature 200
_diffrn_measured_fraction_theta_full 0.991
_diffrn_measured_fraction_theta_max 0.991
_diffrn_measurement_device 'Nonius KappaCCD'
_diffrn_measurement_device_type Area
_diffrn_measurement_method ' \f and \w scans with CCD '
_diffrn_radiation_monochromator graphite
_diffrn_radiation_type 'Mo K\a'
_diffrn_radiation_wavelength 0.71073
_diffrn_reflns_av_R_equivalents 0.069
_diffrn_reflns_limit_h_max 11
_diffrn_reflns_limit_h_min -10
_diffrn_reflns_limit_k_max 14
_diffrn_reflns_limit_k_min -14
_diffrn_reflns_limit_l_max 33
_diffrn_reflns_limit_l_min -33
_diffrn_reflns_number 29888
_diffrn_reflns_theta_full 27.484
_diffrn_reflns_theta_max 27.484
_diffrn_reflns_theta_min 2.972
_diffrn_standards_number 0
_exptl_absorpt_coefficient_mu 0.086
_exptl_absorpt_correction_T_max 0.985
_exptl_absorpt_correction_T_min 0.973
_exptl_absorpt_correction_type integration
_exptl_absorpt_process_details
;
via gaussian method (Coppens, 1970) implemented in maXus (2000)
;
_exptl_crystal_colour colourless
_exptl_crystal_density_diffrn 1.234
_exptl_crystal_description block
_exptl_crystal_F_000 1008
_exptl_crystal_size_max 0.33
_exptl_crystal_size_mid 0.30
_exptl_crystal_size_min 0.27
_refine_diff_density_max 0.23
_refine_diff_density_min -0.20
_refine_ls_abs_structure_details
;
The enantiomer has been assigned by reference to an unchanging chiral
centre in the synthetic procedure.
;
_refine_ls_extinction_method none
_refine_ls_goodness_of_fit_ref 0.9581
_refine_ls_hydrogen_treatment constr
_refine_ls_matrix_type full
_refine_ls_number_parameters 307
_refine_ls_number_reflns 3256
_refine_ls_number_restraints 0
_refine_ls_R_factor_all 0.0429
_refine_ls_R_factor_gt 0.0356
_refine_ls_shift/su_max 0.000619
_refine_ls_structure_factor_coef Fsqd
_refine_ls_weighting_details
;
 Method= Modified Sheldrick 
 w=1/[\s^2^(F^2^) + ( 0.05P)^2^ + 0.00P] 
 ,where P=(max(Fo^2^,0) + 2Fc^2^)/3 
;
_refine_ls_weighting_scheme calc
_refine_ls_wR_factor_all 0.0901
_refine_ls_wR_factor_gt 0.0876
_refine_ls_wR_factor_ref 0.0901
_reflns_limit_h_max 11
_reflns_limit_h_min 0
_reflns_limit_k_max 14
_reflns_limit_k_min 0
_reflns_limit_l_max 33
_reflns_limit_l_min 0
_reflns_number_gt 2720
_reflns_number_total 3256
_reflns_threshold_expression I>2.0\s(I)
_oxford_diffrn_Wilson_B_factor 3.43
_oxford_diffrn_Wilson_scale 0.81
_oxford_refine_ls_r_factor_ref 0.0429
_oxford_refine_ls_scale 1.187(5)
_oxford_reflns_number_all 3256
_oxford_reflns_threshold_expression_ref I>-10.0\s(I)
_oxford_structure_analysis_title '7101138 ban0912'
_cod_data_source_file jo400952u_si_003.cif
_cod_data_source_block ban0912
_cod_original_sg_symbol_H-M 'P 21 21 21 '
_cod_database_code 4028434

loop_
_symmetry_equiv_pos_as_xyz
x,y,z
x+1/2,-y+1/2,-z
-x,y+1/2,-z+1/2
-x+1/2,-y,z+1/2

loop_
_atom_site_label
_atom_site_type_symbol
_atom_site_fract_x
_atom_site_fract_y
_atom_site_fract_z
_atom_site_U_iso_or_equiv
_atom_site_occupancy
_atom_site_adp_type
_atom_site_refinement_flags_posn
C1 C 0.3665(2) 0.50103(14) 0.43205(6) 0.0355 1.0000 Uani .
C2 C 0.5185(2) 0.56004(16) 0.43741(7) 0.0417 1.0000 Uani .
C3 C 0.6405(2) 0.52607(16) 0.41135(7) 0.0411 1.0000 Uani .
C4 C 0.63979(19) 0.42275(16) 0.37461(6) 0.0368 1.0000 Uani .
O5 O 0.71980(13) 0.45146(13) 0.32811(5) 0.0459 1.0000 Uani .
C6 C 0.6100(2) 0.49076(18) 0.29071(7) 0.0426 1.0000 Uani .
O7 O 0.46189(13) 0.47278(13) 0.31311(5) 0.0447 1.0000 Uani .
C8 C 0.47947(19) 0.39067(15) 0.35520(6) 0.0362 1.0000 Uani .
C9 C 0.34556(19) 0.40900(14) 0.39067(6) 0.0329 1.0000 Uani .
C10 C 0.19076(19) 0.39508(18) 0.36485(7) 0.0411 1.0000 Uani .
C11 C 0.0551(2) 0.40787(17) 0.40092(8) 0.0457 1.0000 Uani .
C12 C 0.0677(2) 0.32102(18) 0.44571(8) 0.0517 1.0000 Uani .
C13 C 0.2199(2) 0.32082(16) 0.47295(7) 0.0445 1.0000 Uani .
C14 C 0.3584(2) 0.36536(15) 0.44545(7) 0.0372 1.0000 Uani .
C15 C 0.6274(3) 0.6234(2) 0.27980(11) 0.0683 1.0000 Uani .
C16 C 0.6286(3) 0.4144(2) 0.24330(7) 0.0611 1.0000 Uani .
O17 O 0.22946(18) 0.28147(15) 0.51638(5) 0.0654 1.0000 Uani .
C101 C 0.7672(2) 0.68895(15) 0.61946(6) 0.0370 1.0000 Uani .
C102 C 0.6593(3) 0.76465(16) 0.64892(7) 0.0468 1.0000 Uani .
C103 C 0.5103(3) 0.74264(16) 0.65082(7) 0.0489 1.0000 Uani .
C104 C 0.4355(2) 0.63934(17) 0.62347(7) 0.0429 1.0000 Uani .
O105 O 0.32270(16) 0.58010(12) 0.65477(5) 0.0514 1.0000 Uani .
C106 C 0.3926(2) 0.47730(18) 0.67840(7) 0.0465 1.0000 Uani .
O107 O 0.54535(15) 0.46990(11) 0.65803(5) 0.0434 1.0000 Uani .
C108 C 0.5479(2) 0.53729(15) 0.61130(6) 0.0370 1.0000 Uani .
C109 C 0.7113(2) 0.57052(14) 0.59955(6) 0.0345 1.0000 Uani .
C110 C 0.8225(2) 0.46594(16) 0.59462(8) 0.0480 1.0000 Uani .
C111 C 0.9848(3) 0.5054(2) 0.58122(9) 0.0594 1.0000 Uani .
C112 C 0.9897(3) 0.5833(2) 0.53362(10) 0.0768 1.0000 Uani .
C113 C 0.8588(3) 0.66775(17) 0.52438(7) 0.0478 1.0000 Uani .
C114 C 0.7325(2) 0.67377(15) 0.56158(6) 0.0403 1.0000 Uani .
C115 C 0.4043(3) 0.4962(3) 0.73503(8) 0.0743 1.0000 Uani .
C116 C 0.2994(3) 0.3675(2) 0.66362(10) 0.0701 1.0000 Uani .
O117 O 0.8542(2) 0.72759(15) 0.48552(5) 0.0677 1.0000 Uani .
H11 H 0.2763 0.5474 0.4420 0.0430 1.0000 Uiso R
H21 H 0.5263 0.6248 0.4614 0.0504 1.0000 Uiso R
H31 H 0.7349 0.5674 0.4159 0.0484 1.0000 Uiso R
H41 H 0.6942 0.3528 0.3899 0.0445 1.0000 Uiso R
H81 H 0.4793 0.3049 0.3426 0.0446 1.0000 Uiso R
H101 H 0.1812 0.4544 0.3366 0.0480 1.0000 Uiso R
H102 H 0.1889 0.3137 0.3492 0.0487 1.0000 Uiso R
H111 H 0.0510 0.4947 0.4145 0.0558 1.0000 Uiso R
H112 H -0.0420 0.3915 0.3821 0.0538 1.0000 Uiso R
H121 H -0.0175 0.3373 0.4701 0.0607 1.0000 Uiso R
H122 H 0.0542 0.2391 0.4323 0.0629 1.0000 Uiso R
H141 H 0.4563 0.3348 0.4579 0.0447 1.0000 Uiso R
H151 H 0.5445 0.6487 0.2566 0.1033 1.0000 Uiso R
H152 H 0.6223 0.6677 0.3122 0.1025 1.0000 Uiso R
H153 H 0.7300 0.6379 0.2625 0.1017 1.0000 Uiso R
H161 H 0.5502 0.4365 0.2187 0.0904 1.0000 Uiso R
H162 H 0.7302 0.4261 0.2290 0.0905 1.0000 Uiso R
H163 H 0.6181 0.3297 0.2515 0.0919 1.0000 Uiso R
H1011 H 0.8740 0.6962 0.6282 0.0421 1.0000 Uiso R
H1021 H 0.7021 0.8304 0.6679 0.0564 1.0000 Uiso R
H1031 H 0.4432 0.7931 0.6708 0.0599 1.0000 Uiso R
H1041 H 0.3839 0.6666 0.5916 0.0498 1.0000 Uiso R
H1081 H 0.5082 0.4885 0.5822 0.0438 1.0000 Uiso R
H1101 H 0.8212 0.4247 0.6264 0.0581 1.0000 Uiso R
H1102 H 0.7789 0.4135 0.5669 0.0589 1.0000 Uiso R
H1111 H 1.0308 0.5487 0.6105 0.0715 1.0000 Uiso R
H1112 H 1.0487 0.4363 0.5749 0.0715 1.0000 Uiso R
H1121 H 1.0854 0.6274 0.5317 0.0926 1.0000 Uiso R
H1122 H 0.9951 0.5288 0.5048 0.0929 1.0000 Uiso R
H1141 H 0.6397 0.7139 0.5498 0.0473 1.0000 Uiso R
H1151 H 0.4556 0.4253 0.7492 0.1112 1.0000 Uiso R
H1152 H 0.4673 0.5672 0.7423 0.1111 1.0000 Uiso R
H1153 H 0.3028 0.5050 0.7488 0.1109 1.0000 Uiso R
H1161 H 0.3451 0.2982 0.6796 0.1051 1.0000 Uiso R
H1162 H 0.1962 0.3793 0.6756 0.1037 1.0000 Uiso R
H1163 H 0.3020 0.3610 0.6250 0.1040 1.0000 Uiso R

loop_
_atom_site_aniso_label
_atom_site_aniso_U_11
_atom_site_aniso_U_22
_atom_site_aniso_U_33
_atom_site_aniso_U_23
_atom_site_aniso_U_13
_atom_site_aniso_U_12
C1 0.0360(9) 0.0292(8) 0.0412(9) -0.0021(7) 0.0015(7) 0.0064(7)
C2 0.0436(10) 0.0354(8) 0.0462(9) -0.0085(8) -0.0053(8) -0.0005(8)
C3 0.0347(9) 0.0387(9) 0.0497(10) -0.0052(8) -0.0076(8) -0.0035(8)
C4 0.0298(8) 0.0383(9) 0.0423(9) -0.0026(8) -0.0008(7) 0.0050(8)
O5 0.0307(6) 0.0602(8) 0.0468(7) -0.0006(6) 0.0018(5) 0.0039(6)
C6 0.0331(9) 0.0494(10) 0.0454(10) 0.0007(8) 0.0010(8) -0.0010(9)
O7 0.0328(6) 0.0605(8) 0.0409(6) 0.0063(6) -0.0011(5) 0.0036(6)
C8 0.0340(8) 0.0354(8) 0.0393(9) -0.0046(7) -0.0014(7) 0.0024(7)
C9 0.0299(8) 0.0285(8) 0.0402(9) -0.0007(7) -0.0005(7) 0.0039(7)
C10 0.0329(9) 0.0434(10) 0.0469(10) 0.0006(8) -0.0045(8) -0.0003(8)
C11 0.0299(9) 0.0466(10) 0.0606(12) 0.0076(9) -0.0004(8) 0.0031(8)
C12 0.0389(10) 0.0426(10) 0.0736(14) 0.0144(10) 0.0075(10) -0.0005(8)
C13 0.0454(10) 0.0349(8) 0.0532(11) 0.0081(8) 0.0081(9) 0.0105(8)
C14 0.0348(9) 0.0331(8) 0.0436(9) 0.0028(7) -0.0011(8) 0.0077(8)
C15 0.0574(14) 0.0534(13) 0.0941(17) 0.0143(13) -0.0035(13) -0.0027(12)
C16 0.0541(12) 0.0813(16) 0.0479(11) -0.0110(11) 0.0069(10) -0.0041(13)
O17 0.0604(9) 0.0765(10) 0.0594(9) 0.0270(8) 0.0130(8) 0.0154(9)
C101 0.0483(10) 0.0291(8) 0.0336(8) -0.0002(7) -0.0009(8) -0.0063(8)
C102 0.0657(13) 0.0301(8) 0.0446(10) -0.0056(8) 0.0035(10) -0.0029(9)
C103 0.0641(13) 0.0317(8) 0.0509(11) -0.0022(8) 0.0079(10) 0.0083(9)
C104 0.0465(10) 0.0393(9) 0.0428(10) 0.0076(8) -0.0003(8) 0.0042(8)
O105 0.0429(7) 0.0487(7) 0.0625(8) 0.0087(7) 0.0074(6) 0.0035(6)
C106 0.0434(10) 0.0474(10) 0.0486(10) 0.0107(9) 0.0066(9) -0.0001(9)
O107 0.0456(7) 0.0372(6) 0.0476(7) 0.0135(5) 0.0079(6) 0.0018(6)
C108 0.0474(10) 0.0282(8) 0.0354(8) 0.0019(7) 0.0011(7) -0.0048(8)
C109 0.0460(9) 0.0254(7) 0.0321(8) 0.0011(6) 0.0034(7) -0.0037(7)
C110 0.0554(12) 0.0313(8) 0.0572(11) 0.0013(8) 0.0104(10) 0.0007(9)
C111 0.0560(12) 0.0522(11) 0.0699(14) -0.0037(11) 0.0165(11) 0.0041(11)
C112 0.0825(18) 0.0639(14) 0.0838(16) 0.0069(13) 0.0433(15) 0.0020(15)
C113 0.0640(13) 0.0448(10) 0.0345(9) -0.0032(8) 0.0055(9) -0.0234(10)
C114 0.0551(11) 0.0316(8) 0.0343(8) 0.0039(7) -0.0005(8) -0.0055(8)
C115 0.0621(13) 0.113(2) 0.0483(12) 0.0089(14) 0.0108(11) 0.0046(16)
C116 0.0602(14) 0.0526(12) 0.0975(18) 0.0111(12) 0.0116(14) -0.0148(11)
O117 0.0854(11) 0.0809(10) 0.0370(7) 0.0122(7) 0.0018(7) -0.0386(10)

loop_
_atom_type_symbol
_atom_type_scat_dispersion_real
_atom_type_scat_dispersion_imag
_atom_type_scat_Cromer_Mann_a1
_atom_type_scat_Cromer_Mann_b1
_atom_type_scat_Cromer_Mann_a2
_atom_type_scat_Cromer_Mann_b2
_atom_type_scat_Cromer_Mann_a3
_atom_type_scat_Cromer_Mann_b3
_atom_type_scat_Cromer_Mann_a4
_atom_type_scat_Cromer_Mann_b4
_atom_type_scat_Cromer_Mann_c
_atom_type_scat_source
C 0.0033 0.0016 2.3100 20.8439 1.0200 10.2075 1.5886 0.5687 0.8650 51.6512 0.2156 'International Tables Vol C 4.2.6.8 and 6.1.1.4'
H 0.0000 0.0000 0.4930 10.5109 0.3229 26.1257 0.1402 3.1424 0.0408 57.7998 0.0030 'International Tables Vol C 4.2.6.8 and 6.1.1.4'
O 0.0106 0.0060 3.0485 13.2771 2.2868 5.7011 1.5463 0.3239 0.8670 32.9089 0.2508 'International Tables Vol C 4.2.6.8 and 6.1.1.4'

loop_
_exptl_crystal_face_index_h
_exptl_crystal_face_index_k
_exptl_crystal_face_index_l
_exptl_crystal_face_perp_dist
0 1 0 0.130
0 -1 0 0.200
0 0 1 0.100
0 0 -1 0.200
0 3 -3 0.140
1 1 -1 0.100
-1 -1 1 0.170
-1 -1 -1 0.221
1 -1 1 0.190
-1 1 1 0.167
-1 0 -1 0.192

loop_
_geom_angle_atom_site_label_1
_geom_angle_atom_site_label_2
_geom_angle_atom_site_label_3
_geom_angle
_geom_angle_publ_flag
C2 C1 C9 118.59(14) yes
C2 C1 C14 116.73(15) yes
C9 C1 C14 59.59(11) yes
C2 C1 H11 117.3 no
C9 C1 H11 117.1 no
C14 C1 H11 114.7 no
C1 C2 C3 122.85(15) yes
C1 C2 H21 117.2 no
C3 C2 H21 119.9 no
C2 C3 C4 123.29(16) yes
C2 C3 H31 119.5 no
C4 C3 H31 117.2 no
C3 C4 O5 111.74(15) yes
C3 C4 C8 113.38(14) yes
O5 C4 C8 102.27(13) yes
C3 C4 H41 109.9 no
O5 C4 H41 106.5 no
C8 C4 H41 112.6 no
C4 O5 C6 108.81(12) yes
O5 C6 O7 106.12(13) yes
O5 C6 C15 111.06(18) yes
O7 C6 C15 107.75(18) yes
O5 C6 C16 108.45(16) yes
O7 C6 C16 110.76(16) yes
C15 C6 C16 112.51(19) yes
C6 O7 C8 107.87(12) yes
C4 C8 O7 101.73(13) yes
C4 C8 C9 118.08(14) yes
O7 C8 C9 107.70(13) yes
C4 C8 H81 109.3 no
O7 C8 H81 110.5 no
C9 C8 H81 109.2 no
C8 C9 C1 116.34(14) yes
C8 C9 C10 113.55(14) yes
C1 C9 C10 119.96(14) yes
C8 C9 C14 118.85(14) yes
C1 C9 C14 61.85(11) yes
C10 C9 C14 117.02(14) yes
C9 C10 C11 113.84(15) yes
C9 C10 H101 109.8 no
C11 C10 H101 109.6 no
C9 C10 H102 106.9 no
C11 C10 H102 109.2 no
H101 C10 H102 107.2 no
C10 C11 C12 111.29(15) yes
C10 C11 H111 109.2 no
C12 C11 H111 109.4 no
C10 C11 H112 109.7 no
C12 C11 H112 109.0 no
H111 C11 H112 108.2 no
C11 C12 C13 115.41(16) yes
C11 C12 H121 109.0 no
C13 C12 H121 110.6 no
C11 C12 H122 107.8 no
C13 C12 H122 105.8 no
H121 C12 H122 108.0 no
C12 C13 C14 118.90(15) yes
C12 C13 O17 120.12(18) yes
C14 C13 O17 120.95(18) yes
C1 C14 C9 58.57(11) yes
C1 C14 C13 118.03(15) yes
C9 C14 C13 120.22(15) yes
C1 C14 H141 112.1 no
C9 C14 H141 119.6 no
C13 C14 H141 115.4 no
C6 C15 H151 108.8 no
C6 C15 H152 108.9 no
H151 C15 H152 110.8 no
C6 C15 H153 109.2 no
H151 C15 H153 108.9 no
H152 C15 H153 110.3 no
C6 C16 H161 109.0 no
C6 C16 H162 109.9 no
H161 C16 H162 110.6 no
C6 C16 H163 110.7 no
H161 C16 H163 109.1 no
H162 C16 H163 107.6 no
C102 C101 C109 118.43(16) yes
C102 C101 C114 116.53(16) yes
C109 C101 C114 60.15(10) yes
C102 C101 H1011 116.2 no
C109 C101 H1011 118.1 no
C114 C101 H1011 115.5 no
C101 C102 C103 122.53(17) yes
C101 C102 H1021 117.2 no
C103 C102 H1021 120.2 no
C102 C103 C104 123.29(18) yes
C102 C103 H1031 120.4 no
C104 C103 H1031 116.3 no
C103 C104 O105 112.00(15) yes
C103 C104 C108 112.99(16) yes
O105 C104 C108 102.36(14) yes
C103 C104 H1041 111.2 no
O105 C104 H1041 108.0 no
C108 C104 H1041 109.9 no
C104 O105 C106 108.76(14) yes
O105 C106 O107 106.14(14) yes
O105 C106 C115 110.03(19) yes
O107 C106 C115 108.17(17) yes
O105 C106 C116 107.83(16) yes
O107 C106 C116 110.74(17) yes
C115 C106 C116 113.67(19) yes
C106 O107 C108 107.51(13) yes
C104 C108 O107 101.57(13) yes
C104 C108 C109 117.66(14) yes
O107 C108 C109 108.52(13) yes
C104 C108 H1081 110.0 no
O107 C108 H1081 111.2 no
C109 C108 H1081 107.8 no
C108 C109 C101 116.95(15) yes
C108 C109 C110 115.59(14) yes
C101 C109 C110 119.78(15) yes
C108 C109 C114 115.61(15) yes
C101 C109 C114 61.72(10) yes
C110 C109 C114 116.31(15) yes
C109 C110 C111 112.97(15) yes
C109 C110 H1101 106.7 no
C111 C110 H1101 110.6 no
C109 C110 H1102 105.5 no
C111 C110 H1102 110.6 no
H1101 C110 H1102 110.2 no
C110 C111 C112 112.3(2) yes
C110 C111 H1111 109.7 no
C112 C111 H1111 110.2 no
C110 C111 H1112 110.2 no
C112 C111 H1112 107.4 no
H1111 C111 H1112 106.8 no
C111 C112 C113 118.04(19) yes
C111 C112 H1121 110.8 no
C113 C112 H1121 109.2 no
C111 C112 H1122 106.4 no
C113 C112 H1122 107.7 no
H1121 C112 H1122 103.6 no
C112 C113 C114 119.39(16) yes
C112 C113 O117 120.25(19) yes
C114 C113 O117 120.3(2) yes
C101 C114 C109 58.13(10) yes
C101 C114 C113 120.36(17) yes
C109 C114 C113 119.09(16) yes
C101 C114 H1141 114.8 no
C109 C114 H1141 116.8 no
C113 C114 H1141 115.6 no
C106 C115 H1151 107.0 no
C106 C115 H1152 110.0 no
H1151 C115 H1152 108.8 no
C106 C115 H1153 108.8 no
H1151 C115 H1153 111.0 no
H1152 C115 H1153 111.1 no
C106 C116 H1161 108.3 no
C106 C116 H1162 107.8 no
H1161 C116 H1162 110.7 no
C106 C116 H1163 107.5 no
H1161 C116 H1163 111.5 no
H1162 C116 H1163 110.9 no

loop_
_geom_bond_atom_site_label_1
_geom_bond_atom_site_label_2
_geom_bond_distance
_geom_bond_publ_flag
C1 C2 1.481(3) yes
C1 C9 1.499(2) yes
C1 C14 1.549(2) yes
C1 H11 0.973 no
C2 C3 1.315(3) yes
C2 H21 0.957 no
C3 C4 1.496(2) yes
C3 H31 0.947 no
C4 O5 1.436(2) yes
C4 C8 1.524(2) yes
C4 H41 0.993 no
O5 C6 1.434(2) yes
C6 O7 1.427(2) yes
C6 C15 1.508(3) yes
C6 C16 1.510(3) yes
O7 C8 1.437(2) yes
C8 C9 1.501(2) yes
C8 H81 1.008 no
C9 C10 1.512(2) yes
C9 C14 1.515(2) yes
C10 C11 1.516(3) yes
C10 H101 0.994 no
C10 H102 0.992 no
C11 C12 1.521(3) yes
C11 H111 1.029 no
C11 H112 0.992 no
C12 C13 1.501(3) yes
C12 H121 0.994 no
C12 H122 0.983 no
C13 C14 1.486(3) yes
C13 O17 1.219(2) yes
C14 H141 0.971 no
C15 H151 0.983 no
C15 H152 0.980 no
C15 H153 1.012 no
C16 H161 0.967 no
C16 H162 0.967 no
C16 H163 0.970 no
C101 C102 1.476(3) yes
C101 C109 1.496(2) yes
C101 C114 1.551(2) yes
C101 H1011 0.959 no
C102 C103 1.318(3) yes
C102 H1021 0.958 no
C103 C104 1.500(3) yes
C103 H1031 0.962 no
C104 O105 1.436(2) yes
C104 C108 1.529(2) yes
C104 H1041 0.992 no
O105 C106 1.433(2) yes
C106 O107 1.432(2) yes
C106 C115 1.498(3) yes
C106 C116 1.514(3) yes
O107 C108 1.432(2) yes
C108 C109 1.499(2) yes
C108 H1081 0.995 no
C109 C110 1.516(2) yes
C109 C114 1.528(2) yes
C110 C111 1.518(3) yes
C110 H1101 0.948 no
C110 H1102 1.003 no
C111 C112 1.516(3) yes
C111 H1111 0.988 no
C111 H1112 0.961 no
C112 C113 1.494(3) yes
C112 H1121 0.967 no
C112 H1122 0.967 no
C113 C114 1.467(3) yes
C113 O117 1.214(2) yes
C114 H1141 0.971 no
C115 H1151 0.978 no
C115 H1152 0.978 no
C115 H1153 0.957 no
C116 H1161 0.961 no
C116 H1162 0.959 no
C116 H1163 1.011 no

loop_
_geom_contact_atom_site_label_1
_geom_contact_atom_site_label_2
_geom_contact_distance
_geom_contact_site_symmetry_2
_geom_contact_publ_flag
O5 C11 3.512(2) 1_655 no
O17 C12 3.303(2) 2_556 no
O117 C104 3.285(2) 2_566 no
O117 C2 3.414(2) 2_566 no
O117 C3 3.495(2) . no
C2 C113 3.474(3) 2_466 no
C16 C101 3.551(2) 4_664 no

loop_
_geom_torsion_atom_site_label_1
_geom_torsion_atom_site_label_2
_geom_torsion_atom_site_label_3
_geom_torsion_atom_site_label_4
_geom_torsion
_geom_torsion_publ_flag
O5 C4 C3 C2 136.3(2) no
O5 C4 C8 O7 -35.3(2) no
O5 C4 C8 C9 -152.9(1) no
O5 C6 O7 C8 -17.7(2) no
O7 C6 O5 C4 -6.3(2) no
O7 C8 C4 C3 85.1(2) no
O7 C8 C9 C1 -89.8(2) no
O7 C8 C9 C10 55.7(2) no
O7 C8 C9 C14 -160.6(1) no
O17 C13 C12 C11 159.9(2) no
O17 C13 C14 C1 -114.6(2) no
O17 C13 C14 C9 177.4(2) no
O105 C104 C103 C102 137.4(2) no
O105 C104 C108 O107 -35.6(2) no
O105 C104 C108 C109 -153.9(1) no
O105 C106 O107 C108 -20.0(2) no
O107 C106 O105 C104 -4.3(2) no
O107 C108 C104 C103 85.1(2) no
O107 C108 C109 C101 -91.6(2) no
O107 C108 C109 C110 57.8(2) no
O107 C108 C109 C114 -161.4(1) no
O117 C113 C112 C111 -176.4(2) no
O117 C113 C114 C101 -132.9(2) no
O117 C113 C114 C109 159.1(2) no
C1 C2 C3 C4 -1.5(3) no
C1 C9 C8 C4 24.5(2) no
C1 C9 C10 C11 -38.5(2) no
C1 C9 C14 C13 106.3(2) no
C1 C14 C9 C8 106.2(2) no
C1 C14 C9 C10 -111.3(2) no
C1 C14 C13 C12 67.5(2) no
C2 C1 C9 C8 -4.3(2) no
C2 C1 C9 C10 -147.5(2) no
C2 C1 C9 C14 105.9(2) no
C2 C1 C14 C9 -109.0(2) no
C2 C1 C14 C13 140.9(2) no
C2 C3 C4 C8 21.4(2) no
C3 C2 C1 C9 -7.8(3) no
C3 C2 C1 C14 60.5(2) no
C3 C4 O5 C6 -95.7(2) no
C3 C4 C8 C9 -32.4(2) no
C4 O5 C6 C15 110.5(2) no
C4 O5 C6 C16 -125.3(2) no
C4 C8 O7 C6 32.9(2) no
C4 C8 C9 C10 170.0(1) no
C4 C8 C9 C14 -46.3(2) no
C6 O5 C4 C8 25.9(2) no
C6 O7 C8 C9 157.8(1) no
C8 O7 C6 C15 -136.8(2) no
C8 O7 C6 C16 99.8(2) no
C8 C9 C1 C14 -110.2(2) no
C8 C9 C10 C11 177.4(1) no
C8 C9 C14 C13 -147.4(2) no
C9 C1 C14 C13 -110.1(2) no
C9 C10 C11 C12 -55.0(2) no
C9 C14 C13 C12 -0.6(2) no
C10 C9 C1 C14 106.6(2) no
C10 C9 C14 C13 -4.9(2) no
C10 C11 C12 C13 49.6(2) no
C11 C10 C9 C14 33.0(2) no
C11 C12 C13 C14 -22.2(2) no
C101 C102 C103 C104 -0.0(3) no
C101 C109 C108 C104 22.9(2) no
C101 C109 C110 C111 -33.1(2) no
C101 C109 C114 C113 109.6(2) no
C101 C114 C109 C108 108.2(2) no
C101 C114 C109 C110 -111.3(2) no
C101 C114 C113 C112 49.8(2) no
C102 C101 C109 C108 -0.1(2) no
C102 C101 C109 C110 -148.2(2) no
C102 C101 C109 C114 106.0(2) no
C102 C101 C114 C109 -109.1(2) no
C102 C101 C114 C113 143.5(2) no
C102 C103 C104 C108 22.5(3) no
C103 C102 C101 C109 -12.1(3) no
C103 C102 C101 C114 56.7(2) no
C103 C104 O105 C106 -96.6(2) no
C103 C104 C108 C109 -33.2(2) no
C104 O105 C106 C115 112.6(2) no
C104 O105 C106 C116 -123.0(2) no
C104 C108 O107 C106 34.3(2) no
C104 C108 C109 C110 172.3(1) no
C104 C108 C109 C114 -46.9(2) no
C106 O105 C104 C108 24.7(2) no
C106 O107 C108 C109 159.0(1) no
C108 O107 C106 C115 -138.0(2) no
C108 O107 C106 C116 96.8(2) no
C108 C109 C101 C114 -106.1(2) no
C108 C109 C110 C111 178.3(2) no
C108 C109 C114 C113 -142.2(2) no
C109 C101 C114 C113 -107.4(2) no
C109 C110 C111 C112 -54.2(2) no
C109 C114 C113 C112 -18.2(3) no
C110 C109 C101 C114 105.8(2) no
C110 C109 C114 C113 -1.7(2) no
C110 C111 C112 C113 35.2(3) no
C111 C110 C109 C114 37.8(2) no
C111 C112 C113 C114 0.9(3) no
